data_2101405
loop_
_publ_author_name
'Lou\"er, M.'
'Brochu, R.'
'Lou\"er, D.'
'Arsalane, S.'
'Ziyad, M.'

_publ_section_title
;
 Structure determination of CuTh~2~(PO~4~)~3~
;
_journal_issue 6
_journal_name_full 'Acta Crystallographica Section B'
_journal_page_first 908
_journal_page_last 913
_journal_paper_doi 10.1107/S0108768195001637
_journal_volume 51
_journal_year 1995
_chemical_formula_sum 'Cu O12 P3 Th2'
_symmetry_cell_setting monoclinic
_symmetry_space_group_name_Hall '-C 2yc'
_symmetry_space_group_name_H-M 'C 1 2/c 1'
_cell_angle_alpha 90.0
_cell_angle_beta 108.6
_cell_angle_gamma 90.0
_cell_formula_units_Z 4
_cell_length_a 22.03(3)
_cell_length_b 6.742(3)
_cell_length_c 7.019(6)
_cell_volume 988.1(16)
_diffrn_radiation_type Cu
_diffrn_radiation_wavelength 1.54184
_cod_data_source_file ha0136.cif
_cod_data_source_block ha0136a
_cod_original_cell_volume 988
_cod_original_formula_sum 'Cu1 O12 P3 Th2'
_cod_database_code 2101405

loop_
_atom_site_label
_atom_site_fract_x
_atom_site_fract_y
_atom_site_fract_z
Th .36040(10) .3578(4) .8552(5)
Cu .0 .5 .5
P1 .1815(2) .3222(9) .6830(10)
P2 .5 .359(2) .25
O1 .1446(3) .5139(7) .6701(9)
O2 .1540(3) .1820(10) .4983(9)
O3 .2517(2) .3605(8) .7239(9)
O4 .1722(3) .1930(10) .8573(9)
O5 .4669(3) .2300(10) .0632(9)
O6 .4444(4) .4860(10) .2650(10)
